data_1511962
loop_
_publ_author_name
'Leung, Anna E.'
'Blair, Michael'
'Forsyth, Craig M.'
'Tuck, Kellie L.'

_publ_section_title
;
 Synthesis of the Proposed Structures of Prevezol C
;
_journal_issue 9
_journal_name_full 'Organic Letters'
_journal_page_first 2198
_journal_paper_doi 10.1021/ol400754e
_journal_volume 15
_journal_year 2013
_chemical_absolute_configuration ad
_chemical_formula_moiety 'C20 H33 Br O3'
_chemical_formula_sum 'C20 H33 Br O3'
_chemical_formula_weight 401.37
_chemical_name_common 'Prevezol C <b>1</b>'
_chemical_name_systematic
; 
 ? 
;
_space_group_IT_number 4
_symmetry_cell_setting monoclinic
_symmetry_space_group_name_Hall 'P 2yb'
_symmetry_space_group_name_H-M 'P 1 21 1'
_atom_sites_solution_hydrogens geom
_atom_sites_solution_primary direct
_atom_sites_solution_secondary difmap
_audit_creation_method SHELXL-97
_cell_angle_alpha 90.00
_cell_angle_beta 99.939(3)
_cell_angle_gamma 90.00
_cell_formula_units_Z 2
_cell_length_a 9.7546(3)
_cell_length_b 10.4476(3)
_cell_length_c 10.2161(3)
_cell_measurement_reflns_used 7122
_cell_measurement_temperature 123(2)
_cell_measurement_theta_max 66.9048
_cell_measurement_theta_min 4.2282
_cell_volume 1025.52(5)
_computing_cell_refinement
;
CrysAlisPro, Agilent Technologies,
Version 1.171.35.15 (release 03-08-2011 CrysAlis171 .NET)
(compiled Aug  3 2011,13:03:54)
;
_computing_data_collection
;
CrysAlisPro, Agilent Technologies,
Version 1.171.35.15 (release 03-08-2011 CrysAlis171 .NET)
(compiled Aug  3 2011,13:03:54)
;
_computing_data_reduction
;
CrysAlisPro, Agilent Technologies,
Version 1.171.35.15 (release 03-08-2011 CrysAlis171 .NET)
(compiled Aug  3 2011,13:03:54)
;
_computing_structure_refinement 'SHELXL-97 (Sheldrick, 1997)'
_computing_structure_solution 'SHELXS-97 (Sheldrick, 1990)'
_diffrn_ambient_temperature 123(2)
_diffrn_detector_area_resol_mean 10.3389
_diffrn_measured_fraction_theta_full 0.996
_diffrn_measured_fraction_theta_max 0.996
_diffrn_measurement_device_type 'Xcalibur, Ruby, Gemini ultra'
_diffrn_measurement_method '\w scans'
_diffrn_radiation_monochromator mirror
_diffrn_radiation_source 'Enhance Ultra (Cu) X-ray Source'
_diffrn_radiation_type 'Cu K\a'
_diffrn_radiation_wavelength 1.54184
_diffrn_reflns_av_R_equivalents 0.0245
_diffrn_reflns_av_sigmaI/netI 0.0245
_diffrn_reflns_limit_h_max 11
_diffrn_reflns_limit_h_min -11
_diffrn_reflns_limit_k_max 12
_diffrn_reflns_limit_k_min -12
_diffrn_reflns_limit_l_max 11
_diffrn_reflns_limit_l_min -12
_diffrn_reflns_number 10941
_diffrn_reflns_theta_full 67.02
_diffrn_reflns_theta_max 67.02
_diffrn_reflns_theta_min 4.39
_diffrn_standards_number 0
_exptl_absorpt_coefficient_mu 2.834
_exptl_absorpt_correction_T_max 1.00000
_exptl_absorpt_correction_T_min 0.68031
_exptl_absorpt_correction_type multi-scan
_exptl_absorpt_process_details
;
CrysAlisPro, Agilent Technologies,
Version 1.171.35.15 (release 03-08-2011 CrysAlis171 .NET)
(compiled Aug  3 2011,13:03:54)
Empirical absorption correction using spherical harmonics,
 implemented in SCALE3 ABSPACK scaling algorithm.
;
_exptl_crystal_colour colourless
_exptl_crystal_density_diffrn 1.300
_exptl_crystal_density_method 'not measured'
_exptl_crystal_description prism
_exptl_crystal_F_000 424
_exptl_crystal_size_max 0.20
_exptl_crystal_size_mid 0.10
_exptl_crystal_size_min 0.08
_refine_diff_density_max 0.213
_refine_diff_density_min -0.330
_refine_diff_density_rms 0.043
_refine_ls_abs_structure_details 'Flack H D (1983), Acta Cryst. A39, 876-881'
_refine_ls_abs_structure_Flack -0.029(10)
_refine_ls_extinction_method none
_refine_ls_goodness_of_fit_ref 1.029
_refine_ls_hydrogen_treatment mixed
_refine_ls_matrix_type full
_refine_ls_number_parameters 230
_refine_ls_number_reflns 3635
_refine_ls_number_restraints 4
_refine_ls_restrained_S_all 1.029
_refine_ls_R_factor_all 0.0228
_refine_ls_R_factor_gt 0.0225
_refine_ls_shift/su_max 0.000
_refine_ls_shift/su_mean 0.000
_refine_ls_structure_factor_coef Fsqd
_refine_ls_weighting_details 'calc w=1/[\s^2^(Fo^2^)+(0.0408P)^2^+0.0958P] where P=(Fo^2^+2Fc^2^)/3'
_refine_ls_weighting_scheme calc
_refine_ls_wR_factor_gt 0.0581
_refine_ls_wR_factor_ref 0.0584
_reflns_number_gt 3595
_reflns_number_total 3635
_reflns_threshold_expression >2sigma(I)
_cod_data_source_file ol400754e_si_003.cif
_cod_data_source_block mx123_12
_cod_original_sg_symbol_H-M 'P 21'
_cod_database_code 1511962

loop_
_symmetry_equiv_pos_as_xyz
'x, y, z'
'-x, y+1/2, -z'

loop_
_atom_site_label
_atom_site_type_symbol
_atom_site_fract_x
_atom_site_fract_y
_atom_site_fract_z
_atom_site_U_iso_or_equiv
_atom_site_adp_type
_atom_site_occupancy
_atom_site_symmetry_multiplicity
_atom_site_calc_flag
_atom_site_refinement_flags
Br1 Br 0.113681(17) 0.279330(17) 0.17815(2) 0.03857(8) Uani 1 1 d .
O1 O -0.16647(13) 0.43753(14) 0.12973(12) 0.0284(3) Uani 1 1 d D
O2 O 0.50518(14) 0.70262(11) 0.17129(11) 0.0226(3) Uani 1 1 d D
O3 O 0.42918(12) 1.01442(11) 0.00405(11) 0.0195(2) Uani 1 1 d D
C1 C 0.05899(19) 0.43104(18) 0.27376(19) 0.0272(4) Uani 1 1 d .
H1A H 0.1036 0.4237 0.3692 0.033 Uiso 1 1 calc R
C2 C -0.0989(2) 0.4314(2) 0.26686(18) 0.0288(4) Uani 1 1 d .
C3 C -0.1401(2) 0.5540(2) 0.33180(18) 0.0308(4) Uani 1 1 d .
H3A H -0.2429 0.5600 0.3170 0.037 Uiso 1 1 calc R
H3B H -0.1070 0.5487 0.4289 0.037 Uiso 1 1 calc R
C4 C -0.08204(19) 0.67538(19) 0.27947(18) 0.0265(4) Uani 1 1 d .
H4A H -0.1083 0.7502 0.3292 0.032 Uiso 1 1 calc R
H4B H -0.1232 0.6869 0.1846 0.032 Uiso 1 1 calc R
C5 C 0.07650(18) 0.66898(17) 0.29388(16) 0.0207(3) Uani 1 1 d .
H5 H 0.1137 0.6536 0.3901 0.025 Uiso 1 1 calc R
C6 C 0.11504(17) 0.55074(18) 0.21722(17) 0.0209(3) Uani 1 1 d .
H6A H 0.0747 0.5591 0.1218 0.025 Uiso 1 1 calc R
H6B H 0.2175 0.5446 0.2255 0.025 Uiso 1 1 calc R
C7 C -0.1507(3) 0.3146(2) 0.3333(2) 0.0452(6) Uani 1 1 d .
H7A H -0.2521 0.3194 0.3260 0.068 Uiso 1 1 calc R
H7B H -0.1074 0.3126 0.4273 0.068 Uiso 1 1 calc R
H7C H -0.1259 0.2367 0.2893 0.068 Uiso 1 1 calc R
C8 C 0.14676(16) 0.7889(2) 0.25418(14) 0.0195(3) Uani 1 1 d .
C9 C 0.0778(2) 0.8775(2) 0.17465(19) 0.0302(4) Uani 1 1 d .
H9A H 0.1238 0.9535 0.1552 0.036 Uiso 1 1 calc R
H9B H -0.0174 0.8645 0.1374 0.036 Uiso 1 1 calc R
C10 C 0.29844(17) 0.80130(14) 0.31789(14) 0.0175(3) Uani 1 1 d .
H10A H 0.3390 0.7143 0.3278 0.021 Uiso 1 1 calc R
H10B H 0.3022 0.8365 0.4084 0.021 Uiso 1 1 calc R
C11 C 0.39144(17) 0.88414(15) 0.24596(15) 0.0156(3) Uani 1 1 d .
H11 H 0.3376 0.9627 0.2135 0.019 Uiso 1 1 calc R
C12 C 0.42780(18) 0.81449(14) 0.12449(15) 0.0169(3) Uani 1 1 d .
H12 H 0.3397 0.7880 0.0654 0.020 Uiso 1 1 calc R
C13 C 0.51163(18) 0.90196(16) 0.04545(16) 0.0190(3) Uani 1 1 d .
C14 C 0.64296(19) 0.94772(19) 0.13532(17) 0.0243(4) Uani 1 1 d .
H14A H 0.6922 1.0089 0.0857 0.029 Uiso 1 1 calc R
H14B H 0.7053 0.8737 0.1603 0.029 Uiso 1 1 calc R
C15 C 0.61297(19) 1.01262(17) 0.26184(16) 0.0229(3) Uani 1 1 d .
H15A H 0.5628 1.0939 0.2378 0.027 Uiso 1 1 calc R
H15B H 0.7022 1.0333 0.3202 0.027 Uiso 1 1 calc R
C16 C 0.52531(18) 0.92740(15) 0.33833(15) 0.0177(3) Uani 1 1 d .
H16 H 0.5811 0.8494 0.3693 0.021 Uiso 1 1 calc R
C17 C 0.5442(2) 0.83455(19) -0.07783(17) 0.0266(4) Uani 1 1 d .
H17A H 0.4573 0.8061 -0.1331 0.040 Uiso 1 1 calc R
H17B H 0.6038 0.7603 -0.0510 0.040 Uiso 1 1 calc R
H17C H 0.5925 0.8939 -0.1287 0.040 Uiso 1 1 calc R
C18 C 0.49325(19) 0.99760(16) 0.45982(16) 0.0217(3) Uani 1 1 d .
C19 C 0.3935(3) 1.10807(19) 0.43603(19) 0.0335(5) Uani 1 1 d .
H19A H 0.3878 1.1498 0.5208 0.050 Uiso 1 1 calc R
H19B H 0.3013 1.0767 0.3956 0.050 Uiso 1 1 calc R
H19C H 0.4265 1.1698 0.3762 0.050 Uiso 1 1 calc R
C20 C 0.5507(2) 0.96397(18) 0.58210(18) 0.0262(4) Uani 1 1 d .
H20A H 0.5290 1.0099 0.6561 0.031 Uiso 1 1 calc R
H20B H 0.6136 0.8939 0.5957 0.031 Uiso 1 1 calc R
H1 H -0.130(2) 0.3765(17) 0.088(2) 0.033(6) Uiso 1 1 d D
H2 H 0.511(3) 0.648(2) 0.108(2) 0.042(7) Uiso 1 1 d D
H3 H 0.3510(16) 0.989(2) -0.043(2) 0.038(7) Uiso 1 1 d D

loop_
_atom_site_aniso_label
_atom_site_aniso_U_11
_atom_site_aniso_U_22
_atom_site_aniso_U_33
_atom_site_aniso_U_23
_atom_site_aniso_U_13
_atom_site_aniso_U_12
Br1 0.02516(11) 0.01966(10) 0.06731(14) -0.00019(9) -0.00209(8) 0.00029(8)
O1 0.0188(6) 0.0334(7) 0.0309(6) -0.0042(6) -0.0013(5) -0.0011(5)
O2 0.0357(7) 0.0131(6) 0.0195(5) 0.0021(4) 0.0065(5) 0.0069(5)
O3 0.0216(6) 0.0138(5) 0.0222(5) 0.0043(4) 0.0008(4) -0.0005(5)
C1 0.0217(9) 0.0257(9) 0.0318(9) 0.0051(7) -0.0017(7) -0.0045(7)
C2 0.0211(9) 0.0336(10) 0.0303(9) 0.0069(8) 0.0002(7) -0.0093(8)
C3 0.0236(9) 0.0419(12) 0.0285(8) -0.0033(8) 0.0087(7) -0.0103(9)
C4 0.0189(9) 0.0301(9) 0.0316(9) -0.0059(7) 0.0072(7) -0.0014(7)
C5 0.0180(8) 0.0240(9) 0.0200(7) 0.0010(6) 0.0032(6) -0.0030(7)
C6 0.0158(8) 0.0209(8) 0.0253(7) 0.0012(7) 0.0016(6) -0.0023(6)
C7 0.0377(11) 0.0448(15) 0.0528(12) 0.0145(10) 0.0068(9) -0.0185(10)
C8 0.0195(7) 0.0202(8) 0.0193(6) -0.0013(7) 0.0047(5) -0.0015(8)
C9 0.0211(9) 0.0293(10) 0.0394(10) 0.0079(8) 0.0031(7) 0.0013(8)
C10 0.0195(7) 0.0157(9) 0.0172(6) 0.0007(6) 0.0026(5) -0.0019(6)
C11 0.0183(8) 0.0120(7) 0.0160(7) 0.0004(5) 0.0016(6) -0.0001(6)
C12 0.0215(8) 0.0119(8) 0.0176(7) 0.0004(5) 0.0041(6) -0.0001(6)
C13 0.0220(8) 0.0156(8) 0.0203(7) 0.0044(6) 0.0058(7) 0.0024(6)
C14 0.0180(8) 0.0269(9) 0.0282(8) 0.0066(7) 0.0043(7) -0.0014(7)
C15 0.0215(8) 0.0201(8) 0.0254(8) 0.0029(7) -0.0005(6) -0.0075(7)
C16 0.0215(8) 0.0128(7) 0.0174(7) 0.0013(6) -0.0005(6) -0.0010(6)
C17 0.0346(10) 0.0241(8) 0.0238(8) 0.0030(7) 0.0123(8) 0.0035(8)
C18 0.0275(9) 0.0151(7) 0.0212(8) -0.0024(6) 0.0008(7) -0.0052(7)
C19 0.0516(14) 0.0206(9) 0.0278(9) -0.0030(7) 0.0058(9) 0.0100(9)
C20 0.0339(11) 0.0208(9) 0.0220(8) -0.0035(7) -0.0008(7) -0.0054(8)

loop_
_atom_type_symbol
_atom_type_description
_atom_type_scat_dispersion_real
_atom_type_scat_dispersion_imag
_atom_type_scat_source
C C 0.0181 0.0091 'International Tables Vol C Tables 4.2.6.8 and 6.1.1.4'
H H 0.0000 0.0000 'International Tables Vol C Tables 4.2.6.8 and 6.1.1.4'
O O 0.0492 0.0322 'International Tables Vol C Tables 4.2.6.8 and 6.1.1.4'
Br Br -0.6763 1.2805 'International Tables Vol C Tables 4.2.6.8 and 6.1.1.4'

loop_
_geom_angle_atom_site_label_1
_geom_angle_atom_site_label_2
_geom_angle_atom_site_label_3
_geom_angle
C6 C1 C2 113.97(15)
C6 C1 Br1 109.02(12)
C2 C1 Br1 109.50(13)
O1 C2 C7 109.66(16)
O1 C2 C3 105.89(16)
C7 C2 C3 110.21(17)
O1 C2 C1 109.43(15)
C7 C2 C1 112.71(17)
C3 C2 C1 108.70(16)
C4 C3 C2 113.80(15)
C3 C4 C5 111.17(16)
C8 C5 C4 115.74(15)
C8 C5 C6 111.37(13)
C4 C5 C6 108.48(14)
C1 C6 C5 109.32(14)
C9 C8 C10 123.67(17)
C9 C8 C5 122.14(16)
C10 C8 C5 114.13(14)
C8 C10 C11 117.25(13)
C10 C11 C12 111.08(12)
C10 C11 C16 112.44(12)
C12 C11 C16 110.19(13)
O2 C12 C11 107.48(12)
O2 C12 C13 111.25(13)
C11 C12 C13 111.11(13)
O3 C13 C14 106.84(14)
O3 C13 C17 108.59(13)
C14 C13 C17 111.75(15)
O3 C13 C12 108.42(13)
C14 C13 C12 109.74(13)
C17 C13 C12 111.33(14)
C13 C14 C15 112.67(14)
C14 C15 C16 112.11(14)
C18 C16 C15 110.26(13)
C18 C16 C11 111.69(14)
C15 C16 C11 110.21(13)
C20 C18 C19 120.86(16)
C20 C18 C16 121.91(17)
C19 C18 C16 117.22(14)

loop_
_geom_bond_atom_site_label_1
_geom_bond_atom_site_label_2
_geom_bond_distance
Br1 C1 1.983(2)
O1 C2 1.443(2)
O2 C12 1.4283(19)
O3 C13 1.445(2)
C1 C6 1.518(2)
C1 C2 1.529(3)
C2 C7 1.524(3)
C2 C3 1.528(3)
C3 C4 1.523(3)
C4 C5 1.529(2)
C5 C8 1.516(3)
C5 C6 1.543(2)
C8 C9 1.335(3)
C8 C10 1.516(2)
C10 C11 1.530(2)
C11 C12 1.532(2)
C11 C16 1.541(2)
C12 C13 1.544(2)
C13 C14 1.519(2)
C13 C17 1.524(2)
C14 C15 1.532(3)
C15 C16 1.538(2)
C16 C18 1.520(2)
C18 C20 1.325(3)
C18 C19 1.502(3)

loop_
_geom_hbond_atom_site_label_D
_geom_hbond_atom_site_label_H
_geom_hbond_atom_site_label_A
_geom_hbond_distance_DH
_geom_hbond_distance_HA
_geom_hbond_distance_DA
_geom_hbond_angle_DHA
_geom_hbond_site_symmetry_A
O1 H1 Br1 0.873(10) 2.60(2) 3.1588(14) 122(2) .
O2 H2 O3 0.869(10) 1.959(12) 2.8072(16) 165(3) 2_645
O3 H3 O1 0.871(10) 1.940(11) 2.8056(18) 173(2) 2

loop_
_geom_torsion_atom_site_label_1
_geom_torsion_atom_site_label_2
_geom_torsion_atom_site_label_3
_geom_torsion_atom_site_label_4
_geom_torsion
C6 C1 C2 O1 61.8(2)
Br1 C1 C2 O1 -60.55(17)
C6 C1 C2 C7 -175.85(17)
Br1 C1 C2 C7 61.76(19)
C6 C1 C2 C3 -53.4(2)
Br1 C1 C2 C3 -175.76(12)
O1 C2 C3 C4 -66.36(19)
C7 C2 C3 C4 175.10(17)
C1 C2 C3 C4 51.1(2)
C2 C3 C4 C5 -55.9(2)
C3 C4 C5 C8 -175.69(14)
C3 C4 C5 C6 58.31(19)
C2 C1 C6 C5 59.0(2)
Br1 C1 C6 C5 -178.38(11)
C8 C5 C6 C1 172.18(14)
C4 C5 C6 C1 -59.32(18)
C4 C5 C8 C9 -20.3(2)
C6 C5 C8 C9 104.23(19)
C4 C5 C8 C10 156.86(14)
C6 C5 C8 C10 -78.62(17)
C9 C8 C10 C11 -26.9(2)
C5 C8 C10 C11 156.00(13)
C8 C10 C11 C12 -75.48(17)
C8 C10 C11 C16 160.50(14)
C10 C11 C12 O2 -62.66(17)
C16 C11 C12 O2 62.62(16)
C10 C11 C12 C13 175.41(13)
C16 C11 C12 C13 -59.30(17)
O2 C12 C13 O3 -178.56(12)
C11 C12 C13 O3 -58.85(17)
O2 C12 C13 C14 -62.20(17)
C11 C12 C13 C14 57.50(18)
O2 C12 C13 C17 62.05(18)
C11 C12 C13 C17 -178.25(14)
O3 C13 C14 C15 62.90(17)
C17 C13 C14 C15 -178.45(15)
C12 C13 C14 C15 -54.45(19)
C13 C14 C15 C16 53.78(19)
C14 C15 C16 C18 -177.72(14)
C14 C15 C16 C11 -53.97(18)
C10 C11 C16 C18 -55.79(17)
C12 C11 C16 C18 179.70(12)
C10 C11 C16 C15 -178.72(13)
C12 C11 C16 C15 56.78(16)
C15 C16 C18 C20 -109.63(19)
C11 C16 C18 C20 127.48(18)
C15 C16 C18 C19 70.1(2)
C11 C16 C18 C19 -52.8(2)
